data_1507046
loop_
_publ_author_name
'Higham, Luke T.'
'Kreher, Ulf P.'
'Raston, Colin L.'
'Scott, Janet L.'
'Strauss, Christopher R.'

_publ_section_title
;
 A new family of macrocycles produced by sequential Claisen-Schmidt
 condensations.
;
_journal_issue 19
_journal_name_full 'Organic letters'
_journal_page_first 3257
_journal_page_last 3259
_journal_paper_doi 10.1021/ol048922k
_journal_volume 6
_journal_year 2004
_chemical_formula_moiety 'C28 H32 O3'
_chemical_formula_sum 'C28 H32 O3'
_chemical_formula_weight 416.54
_chemical_name_systematic
; 
3,4:15,16-Dibenzo-5,14-dioxa-bicyclo[16.3.1]docosa-1,3,15,17-tetraen-22-one 
;
_space_group_IT_number 19
_symmetry_cell_setting orthorhombic
_symmetry_space_group_name_Hall 'P 2ac 2ab'
_symmetry_space_group_name_H-M 'P 21 21 21'
_atom_sites_solution_hydrogens geom
_atom_sites_solution_primary direct
_atom_sites_solution_secondary difmap
_audit_creation_method SHELXL-97
_cell_angle_alpha 90.00
_cell_angle_beta 90.00
_cell_angle_gamma 90.00
_cell_formula_units_Z 4
_cell_length_a 5.8657(2)
_cell_length_b 13.2154(4)
_cell_length_c 30.0592(10)
_cell_measurement_temperature 123(2)
_cell_volume 2330.12(13)
_computing_cell_refinement 'Nonius collect'
_computing_data_collection 'Nonius collect'
_computing_data_reduction 'Nonius collect'
_computing_molecular_graphics X-Seed
_computing_publication_material ciftab
_computing_structure_refinement 'SHELXL-97 (Sheldrick, 1997)'
_computing_structure_solution 'SHELXS-97 (Sheldrick, 1990)'
_diffrn_ambient_temperature 123(2)
_diffrn_measured_fraction_theta_full 0.990
_diffrn_measured_fraction_theta_max 0.990
_diffrn_measurement_device_type 'Enraf Nonius Kappa CCD'
_diffrn_measurement_method 'phi and omega scans'
_diffrn_radiation_monochromator graphite
_diffrn_radiation_source 'fine-focus sealed tube'
_diffrn_radiation_type MoK\a
_diffrn_radiation_wavelength 0.71073
_diffrn_reflns_av_R_equivalents 0.0796
_diffrn_reflns_av_sigmaI/netI 0.1904
_diffrn_reflns_limit_h_max 7
_diffrn_reflns_limit_h_min 0
_diffrn_reflns_limit_k_max 17
_diffrn_reflns_limit_k_min -17
_diffrn_reflns_limit_l_max 39
_diffrn_reflns_limit_l_min -39
_diffrn_reflns_number 8653
_diffrn_reflns_theta_full 28.32
_diffrn_reflns_theta_max 28.32
_diffrn_reflns_theta_min 3.12
_exptl_absorpt_coefficient_mu 0.075
_exptl_absorpt_correction_type none
_exptl_crystal_colour 'pale yellow'
_exptl_crystal_density_diffrn 1.187
_exptl_crystal_density_method 'not measured'
_exptl_crystal_description blocks
_exptl_crystal_F_000 896
_exptl_crystal_size_max 0.40
_exptl_crystal_size_mid 0.40
_exptl_crystal_size_min 0.35
_refine_diff_density_max 0.439
_refine_diff_density_min -0.244
_refine_diff_density_rms 0.055
_refine_ls_abs_structure_details 'Flack H D (1983), Acta Cryst. A39, 876-881'
_refine_ls_abs_structure_Flack -0.4(19)
_refine_ls_extinction_method none
_refine_ls_goodness_of_fit_ref 0.901
_refine_ls_hydrogen_treatment mixed
_refine_ls_matrix_type full
_refine_ls_number_parameters 280
_refine_ls_number_reflns 5232
_refine_ls_number_restraints 0
_refine_ls_restrained_S_all 0.901
_refine_ls_R_factor_all 0.1755
_refine_ls_R_factor_gt 0.0627
_refine_ls_shift/su_max 0.000
_refine_ls_shift/su_mean 0.000
_refine_ls_structure_factor_coef Fsqd
_refine_ls_weighting_details 'calc w=1/[\s^2^(Fo^2^)+(0.0623P)^2^+0.0000P] where P=(Fo^2^+2Fc^2^)/3'
_refine_ls_weighting_scheme calc
_refine_ls_wR_factor_gt 0.1200
_refine_ls_wR_factor_ref 0.1505
_reflns_number_gt 2414
_reflns_number_total 5232
_reflns_threshold_expression >2sigma(I)
_cod_data_source_file ol048922ksi20040609_112119.cif
_cod_data_source_block 1a
_cod_original_sg_symbol_H-M P2(1)2(1)2(1)
_cod_database_code 1507046

loop_
_symmetry_equiv_pos_as_xyz
'x, y, z'
'-x+1/2, -y, z+1/2'
'x+1/2, -y+1/2, -z'
'-x, y+1/2, -z+1/2'

loop_
_atom_site_label
_atom_site_type_symbol
_atom_site_fract_x
_atom_site_fract_y
_atom_site_fract_z
_atom_site_U_iso_or_equiv
_atom_site_adp_type
_atom_site_occupancy
_atom_site_symmetry_multiplicity
_atom_site_calc_flag
_atom_site_refinement_flags
O2 O 0.9394(4) 0.40486(16) 0.75748(6) 0.0331(6) Uani 1 1 d .
O1 O 0.8301(4) 0.70101(16) 0.84799(6) 0.0266(6) Uani 1 1 d .
O3 O 0.9443(4) 0.49440(17) 0.97870(6) 0.0328(6) Uani 1 1 d .
C4 C 0.6322(6) 0.5094(3) 0.74036(10) 0.0255(8) Uani 1 1 d .
C5 C 0.7733(6) 0.4290(2) 0.72722(10) 0.0270(8) Uani 1 1 d .
C2 C 0.5469(6) 0.5989(2) 0.81334(9) 0.0227(8) Uani 1 1 d .
C3 C 0.6871(6) 0.5662(2) 0.78136(9) 0.0258(8) Uani 1 1 d .
H3 H 0.8438 0.5817 0.7856 0.031 Uiso 1 1 calc R
C15 C 0.6359(6) 0.6074(2) 0.97801(10) 0.0261(8) Uani 1 1 d .
C25 C 0.7390(7) 0.5271(3) 1.04777(10) 0.0367(10) Uani 1 1 d .
H25 H 0.8356 0.4833 1.0643 0.044 Uiso 1 1 calc R
C19 C 0.2293(6) 0.5383(2) 0.86181(9) 0.0291(9) Uani 1 1 d .
H19A H 0.0628 0.5262 0.8628 0.035 Uiso 1 1 calc R
H19B H 0.3073 0.4733 0.8678 0.035 Uiso 1 1 calc R
C20 C 0.2965(5) 0.5766(3) 0.81571(9) 0.0273(8) Uani 1 1 d .
H20A H 0.2570 0.5249 0.7932 0.033 Uiso 1 1 calc R
H20B H 0.2094 0.6388 0.8088 0.033 Uiso 1 1 calc R
C1 C 0.6536(6) 0.6511(2) 0.85183(10) 0.0232(8) Uani 1 1 d .
C28 C 0.4583(6) 0.6558(3) 1.00024(11) 0.0334(9) Uani 1 1 d .
H28 H 0.3620 0.7006 0.9842 0.040 Uiso 1 1 calc R
C14 C 0.7759(6) 0.5418(3) 1.00268(10) 0.0297(9) Uani 1 1 d .
C16 C 0.6899(6) 0.6267(2) 0.93120(9) 0.0253(8) Uani 1 1 d .
H16 H 0.8471 0.6357 0.9247 0.030 Uiso 1 1 calc R
C13 C 1.0830(7) 0.4195(2) 1.00068(10) 0.0409(10) Uani 1 1 d .
H13A H 0.9849 0.3685 1.0154 0.049 Uiso 1 1 calc R
H13B H 1.1794 0.4519 1.0236 0.049 Uiso 1 1 calc R
C23 C 0.5560(7) 0.4080(3) 0.66069(10) 0.0386(10) Uani 1 1 d .
H23 H 0.5315 0.3743 0.6332 0.046 Uiso 1 1 calc R
C24 C 0.7382(7) 0.3788(3) 0.68722(10) 0.0328(9) Uani 1 1 d .
H24 H 0.8368 0.3256 0.6782 0.039 Uiso 1 1 calc R
C17 C 0.5489(6) 0.6335(2) 0.89638(10) 0.0239(8) Uani 1 1 d .
C6 C 1.0798(7) 0.3169(3) 0.74916(11) 0.0414(10) Uani 1 1 d .
H6A H 1.1980 0.3331 0.7268 0.050 Uiso 1 1 calc R
H6B H 0.9850 0.2608 0.7376 0.050 Uiso 1 1 calc R
C26 C 0.5606(7) 0.5767(3) 1.06866(10) 0.0416(10) Uani 1 1 d .
H26 H 0.5361 0.5669 1.0996 0.050 Uiso 1 1 calc R
C18 C 0.2944(6) 0.6153(3) 0.89738(10) 0.0296(9) Uani 1 1 d .
H18A H 0.2128 0.6797 0.8920 0.035 Uiso 1 1 calc R
H18B H 0.2491 0.5898 0.9271 0.035 Uiso 1 1 calc R
C7 C 1.1899(7) 0.2864(3) 0.79232(11) 0.0485(12) Uani 1 1 d .
H7A H 1.2762 0.3448 0.8042 0.058 Uiso 1 1 calc R
H7B H 1.3003 0.2314 0.7864 0.058 Uiso 1 1 calc R
C21 C 0.4525(6) 0.5355(3) 0.71292(10) 0.0381(10) Uani 1 1 d .
H21 H 0.3551 0.5896 0.7214 0.046 Uiso 1 1 calc R
C22 C 0.4102(7) 0.4844(3) 0.67314(10) 0.0415(10) Uani 1 1 d .
H22 H 0.2834 0.5021 0.6551 0.050 Uiso 1 1 calc R
C27 C 0.4187(7) 0.6400(3) 1.04522(11) 0.0399(10) Uani 1 1 d .
H27 H 0.2947 0.6725 1.0597 0.048 Uiso 1 1 calc R
C12 C 1.2308(8) 0.3694(3) 0.96590(11) 0.0629(14) Uani 1 1 d .
H12A H 1.3384 0.3227 0.9808 0.075 Uiso 1 1 calc R
H12B H 1.3217 0.4220 0.9505 0.075 Uiso 1 1 calc R
C9 C 1.1292(11) 0.1924(3) 0.86560(12) 0.093(2) Uani 1 1 d .
H9A H 1.0061 0.1562 0.8815 0.112 Uiso 1 1 calc R
H9B H 1.2324 0.1406 0.8529 0.112 Uiso 1 1 calc R
C8 C 1.0221(9) 0.2511(3) 0.82716(11) 0.0618(14) Uani 1 1 d .
H8A H 0.9067 0.2075 0.8126 0.074 Uiso 1 1 calc R
H8B H 0.9419 0.3108 0.8394 0.074 Uiso 1 1 calc R
C11 C 1.0947(10) 0.3110(3) 0.93172(12) 0.0822(17) Uani 1 1 d .
H11A H 0.9975 0.3583 0.9146 0.099 Uiso 1 1 calc R
H11B H 0.9939 0.2620 0.9470 0.099 Uiso 1 1 calc R
C10 C 1.2596(11) 0.2522(3) 0.89857(14) 0.0921(19) Uani 1 1 d .
H10A H 1.3577 0.3015 0.8828 0.111 Uiso 1 1 calc R
H10B H 1.3597 0.2064 0.9158 0.111 Uiso 1 1 calc R

loop_
_atom_site_aniso_label
_atom_site_aniso_U_11
_atom_site_aniso_U_22
_atom_site_aniso_U_33
_atom_site_aniso_U_23
_atom_site_aniso_U_13
_atom_site_aniso_U_12
O2 0.0405(15) 0.0297(14) 0.0291(12) -0.0086(10) -0.0038(12) 0.0082(13)
O1 0.0234(14) 0.0294(14) 0.0271(12) 0.0018(10) -0.0027(11) -0.0028(12)
O3 0.0353(16) 0.0393(15) 0.0237(12) 0.0047(11) -0.0004(11) 0.0046(14)
C4 0.026(2) 0.030(2) 0.0205(17) -0.0003(15) 0.0013(15) -0.0043(17)
C5 0.030(2) 0.026(2) 0.0256(18) 0.0033(16) 0.0028(16) -0.0059(18)
C2 0.023(2) 0.0241(19) 0.0208(17) 0.0011(15) 0.0005(16) 0.0001(17)
C3 0.023(2) 0.029(2) 0.0253(18) 0.0028(15) -0.0058(15) -0.0053(18)
C15 0.026(2) 0.028(2) 0.0249(17) -0.0031(15) -0.0005(15) -0.0010(17)
C25 0.048(3) 0.040(2) 0.0220(19) 0.0025(16) -0.0035(18) -0.006(2)
C19 0.023(2) 0.033(2) 0.0320(19) -0.0030(16) 0.0022(16) -0.0002(17)
C20 0.022(2) 0.031(2) 0.0293(18) -0.0034(15) -0.0007(16) 0.0008(17)
C1 0.0197(19) 0.0216(19) 0.0282(19) -0.0001(15) -0.0025(16) 0.0081(16)
C28 0.032(2) 0.037(2) 0.032(2) -0.0035(17) -0.0002(18) -0.0059(19)
C14 0.033(2) 0.032(2) 0.0247(18) -0.0034(17) -0.0015(17) -0.0124(18)
C16 0.022(2) 0.029(2) 0.0244(18) -0.0013(15) 0.0018(15) -0.0016(17)
C13 0.066(3) 0.032(2) 0.0250(18) 0.0058(17) -0.005(2) 0.008(2)
C23 0.049(3) 0.045(2) 0.0221(19) -0.0044(17) 0.0053(19) -0.022(2)
C24 0.049(3) 0.027(2) 0.0222(18) -0.0011(16) 0.0004(18) -0.0057(19)
C17 0.026(2) 0.0225(19) 0.0237(17) -0.0015(15) 0.0016(15) 0.0027(17)
C6 0.055(3) 0.036(2) 0.033(2) -0.0073(17) 0.000(2) 0.012(2)
C26 0.053(3) 0.050(3) 0.0216(19) -0.0054(18) 0.008(2) -0.014(2)
C18 0.026(2) 0.034(2) 0.0291(18) -0.0008(16) 0.0013(16) 0.0004(18)
C7 0.082(3) 0.032(2) 0.032(2) -0.0063(17) -0.011(2) 0.022(2)
C21 0.029(2) 0.054(3) 0.032(2) -0.0073(18) -0.0036(18) 0.005(2)
C22 0.034(2) 0.061(3) 0.030(2) -0.002(2) -0.0054(18) -0.011(2)
C27 0.043(3) 0.047(3) 0.030(2) -0.0121(18) 0.010(2) -0.013(2)
C12 0.107(4) 0.049(3) 0.033(2) 0.001(2) -0.011(2) 0.036(3)
C9 0.188(6) 0.053(3) 0.039(3) -0.001(2) -0.019(3) 0.008(4)
C8 0.108(4) 0.047(3) 0.031(2) 0.0029(19) -0.014(2) -0.019(3)
C11 0.170(6) 0.036(3) 0.041(3) 0.005(2) -0.012(3) 0.002(3)
C10 0.167(6) 0.058(3) 0.052(3) -0.011(3) -0.013(4) 0.045(4)

loop_
_atom_type_symbol
_atom_type_description
_atom_type_scat_dispersion_real
_atom_type_scat_dispersion_imag
_atom_type_scat_source
C C 0.0033 0.0016 'International Tables Vol C Tables 4.2.6.8 and 6.1.1.4'
H H 0.0000 0.0000 'International Tables Vol C Tables 4.2.6.8 and 6.1.1.4'
O O 0.0106 0.0060 'International Tables Vol C Tables 4.2.6.8 and 6.1.1.4'

loop_
_geom_angle_atom_site_label_1
_geom_angle_atom_site_label_2
_geom_angle_atom_site_label_3
_geom_angle
C5 O2 C6 118.5(2)
C14 O3 C13 118.6(2)
C21 C4 C5 118.0(3)
C21 C4 C3 122.5(3)
C5 C4 C3 119.4(3)
O2 C5 C24 124.7(3)
O2 C5 C4 114.1(3)
C24 C5 C4 121.2(3)
C3 C2 C1 116.8(3)
C3 C2 C20 125.0(3)
C1 C2 C20 117.8(3)
C2 C3 C4 129.0(3)
C28 C15 C14 117.8(3)
C28 C15 C16 122.8(3)
C14 C15 C16 119.2(3)
C26 C25 C14 119.6(3)
C18 C19 C20 110.5(3)
C2 C20 C19 111.2(3)
O1 C1 C2 122.0(3)
O1 C1 C17 120.9(3)
C2 C1 C17 117.0(3)
C27 C28 C15 121.6(3)
O3 C14 C25 124.2(3)
O3 C14 C15 115.1(3)
C25 C14 C15 120.7(3)
C17 C16 C15 129.0(3)
O3 C13 C12 107.9(3)
C22 C23 C24 121.8(3)
C23 C24 C5 118.6(3)
C16 C17 C1 117.3(3)
C16 C17 C18 125.8(3)
C1 C17 C18 116.7(3)
O2 C6 C7 108.1(3)
C27 C26 C25 120.9(3)
C17 C18 C19 109.8(3)
C6 C7 C8 113.6(4)
C4 C21 C22 121.8(4)
C23 C22 C21 118.5(4)
C26 C27 C28 119.3(4)
C13 C12 C11 113.0(4)
C10 C9 C8 116.6(4)
C7 C8 C9 114.4(4)
C12 C11 C10 110.7(5)
C9 C10 C11 111.5(5)

loop_
_geom_bond_atom_site_label_1
_geom_bond_atom_site_label_2
_geom_bond_distance
O2 C5 1.370(4)
O2 C6 1.446(4)
O1 C1 1.233(4)
O3 C14 1.374(4)
O3 C13 1.442(4)
C4 C21 1.382(4)
C4 C5 1.404(4)
C4 C3 1.479(4)
C5 C24 1.389(4)
C2 C3 1.336(4)
C2 C1 1.485(4)
C2 C20 1.500(4)
C15 C28 1.393(4)
C15 C14 1.405(4)
C15 C16 1.465(4)
C25 C26 1.385(5)
C25 C14 1.386(4)
C19 C18 1.524(4)
C19 C20 1.527(4)
C1 C17 1.492(4)
C28 C27 1.387(4)
C16 C17 1.337(4)
C13 C12 1.511(5)
C23 C22 1.376(5)
C23 C24 1.388(5)
C17 C18 1.513(4)
C6 C7 1.504(4)
C26 C27 1.374(5)
C7 C8 1.512(5)
C21 C22 1.395(4)
C12 C11 1.513(5)
C9 C10 1.480(6)
C9 C8 1.527(5)
C11 C10 1.592(6)

loop_
_geom_torsion_atom_site_label_1
_geom_torsion_atom_site_label_2
_geom_torsion_atom_site_label_3
_geom_torsion_atom_site_label_4
_geom_torsion
C6 O2 C5 C24 -4.4(5)
C6 O2 C5 C4 174.1(3)
C21 C4 C5 O2 -176.7(3)
C3 C4 C5 O2 6.4(4)
C21 C4 C5 C24 1.9(5)
C3 C4 C5 C24 -175.0(3)
C1 C2 C3 C4 177.7(3)
C20 C2 C3 C4 5.0(5)
C21 C4 C3 C2 45.6(5)
C5 C4 C3 C2 -137.7(3)
C3 C2 C20 C19 130.6(3)
C1 C2 C20 C19 -42.0(4)
C18 C19 C20 C2 57.5(4)
C3 C2 C1 O1 30.9(4)
C20 C2 C1 O1 -155.9(3)
C3 C2 C1 C17 -144.1(3)
C20 C2 C1 C17 29.2(4)
C14 C15 C28 C27 -0.3(5)
C16 C15 C28 C27 -176.5(3)
C13 O3 C14 C25 4.4(5)
C13 O3 C14 C15 -174.8(3)
C26 C25 C14 O3 -178.4(3)
C26 C25 C14 C15 0.7(5)
C28 C15 C14 O3 178.4(3)
C16 C15 C14 O3 -5.2(4)
C28 C15 C14 C25 -0.8(5)
C16 C15 C14 C25 175.6(3)
C28 C15 C16 C17 -45.2(5)
C14 C15 C16 C17 138.6(4)
C14 O3 C13 C12 172.4(3)
C22 C23 C24 C5 -0.4(5)
O2 C5 C24 C23 176.8(3)
C4 C5 C24 C23 -1.6(5)
C15 C16 C17 C1 -178.3(3)
C15 C16 C17 C18 -4.3(5)
O1 C1 C17 C16 -32.1(4)
C2 C1 C17 C16 142.8(3)
O1 C1 C17 C18 153.3(3)
C2 C1 C17 C18 -31.7(4)
C5 O2 C6 C7 -161.4(3)
C14 C25 C26 C27 0.4(6)
C16 C17 C18 C19 -127.2(3)
C1 C17 C18 C19 46.8(4)
C20 C19 C18 C17 -59.7(4)
O2 C6 C7 C8 65.1(4)
C5 C4 C21 C22 -0.2(5)
C3 C4 C21 C22 176.6(3)
C24 C23 C22 C21 2.0(5)
C4 C21 C22 C23 -1.7(5)
C25 C26 C27 C28 -1.4(5)
C15 C28 C27 C26 1.4(5)
O3 C13 C12 C11 -64.4(4)
C6 C7 C8 C9 163.5(3)
C10 C9 C8 C7 74.1(6)
C13 C12 C11 C10 -175.0(3)
C8 C9 C10 C11 76.9(6)
C12 C11 C10 C9 178.5(3)

loop_
_cod_related_entry_id
_cod_related_entry_database
_cod_related_entry_code
1 ChemSpider 30651774
